data_2210243
loop_
_publ_author_name
'Sharma, Raj Pal'
'Bala, Ritu'
'Sharma, Rajni'
'Bond, Andrew D.'

_publ_section_title
;
 Hexaamminecobalt(III)--4-hydroxybenzenesulfonate--chloride--water
 (3/8/1/13)
;
_journal_coeditor_code HB2105
_journal_issue 9
_journal_name_full 'Acta Crystallographica Section E'
_journal_page_first m2113
_journal_page_last m2115
_journal_paper_doi 10.1107/S1600536806029989
_journal_volume 62
_journal_year 2006
_chemical_formula_iupac '[Co (N H3)6]3 (C6 H6 O4 S)8 Cl, 13H2 O'
_chemical_formula_moiety '3Co N6 H18 3+, 8C6 H5 S O4 -, Cl -, 13H2 O'
_chemical_formula_sum 'C48 H120 Cl Co3 N18 O45 S8'
_chemical_formula_weight 2138.34
_chemical_name_systematic
;
Hexaamminecobalt(III)--4-hydroxybenzenesulfonate--chloride--water (3/8/1/13)
;
_space_group_IT_number 14
_symmetry_cell_setting monoclinic
_symmetry_space_group_name_Hall '-P 2yn'
_symmetry_space_group_name_H-M 'P 1 21/n 1'
_atom_sites_solution_hydrogens geom
_atom_sites_solution_primary direct
_atom_sites_solution_secondary difmap
_cell_angle_alpha 90.00
_cell_angle_beta 111.203(2)
_cell_angle_gamma 90.00
_cell_formula_units_Z 2
_cell_length_a 22.9800(10)
_cell_length_b 7.8559(3)
_cell_length_c 26.5747(11)
_cell_measurement_reflns_used 3684
_cell_measurement_temperature 180(2)
_cell_measurement_theta_max 26.12
_cell_measurement_theta_min 2.67
_cell_volume 4472.7(3)
_computing_cell_refinement 'SAINT (Bruker, 2003)'
_computing_data_collection 'APEX2 (Bruker--Nonius, 2003)'
_computing_data_reduction SAINT
_computing_molecular_graphics SHELXTL
_computing_publication_material SHELXTL
_computing_structure_refinement SHELXTL
_computing_structure_solution 'SHELXTL (Sheldrick, 2000)'
_diffrn_ambient_temperature 180(2)
_diffrn_measured_fraction_theta_full 0.991
_diffrn_measured_fraction_theta_max 0.984
_diffrn_measurement_device_type 'Bruker--Nonius X8APEX-II CCD'
_diffrn_measurement_method 'thin-slice \w and \f'
_diffrn_radiation_monochromator graphite
_diffrn_radiation_source 'fine-focus sealed tube'
_diffrn_radiation_type MoK\a
_diffrn_radiation_wavelength 0.71073
_diffrn_reflns_av_R_equivalents 0.0526
_diffrn_reflns_av_sigmaI/netI 0.0704
_diffrn_reflns_limit_h_max 28
_diffrn_reflns_limit_h_min -28
_diffrn_reflns_limit_k_max 9
_diffrn_reflns_limit_k_min -9
_diffrn_reflns_limit_l_max 33
_diffrn_reflns_limit_l_min -33
_diffrn_reflns_number 25759
_diffrn_reflns_theta_full 25.03
_diffrn_reflns_theta_max 26.42
_diffrn_reflns_theta_min 3.56
_diffrn_standards_number 0
_exptl_absorpt_coefficient_mu 0.868
_exptl_absorpt_correction_T_max 0.983
_exptl_absorpt_correction_T_min 0.773
_exptl_absorpt_correction_type multi-scan
_exptl_absorpt_process_details '(SADABS; Sheldrick, 2003)'
_exptl_crystal_colour orange
_exptl_crystal_density_diffrn 1.588
_exptl_crystal_density_method 'not measured'
_exptl_crystal_description lath
_exptl_crystal_F_000 2240
_exptl_crystal_size_max 0.25
_exptl_crystal_size_mid 0.08
_exptl_crystal_size_min 0.02
_refine_diff_density_max 0.919
_refine_diff_density_min -0.616
_refine_ls_extinction_method none
_refine_ls_goodness_of_fit_ref 1.114
_refine_ls_hydrogen_treatment constr
_refine_ls_matrix_type full
_refine_ls_number_parameters 574
_refine_ls_number_reflns 9053
_refine_ls_number_restraints 0
_refine_ls_restrained_S_all 1.114
_refine_ls_R_factor_all 0.1046
_refine_ls_R_factor_gt 0.0689
_refine_ls_shift/su_max 0.001
_refine_ls_shift/su_mean 0.000
_refine_ls_structure_factor_coef Fsqd
_refine_ls_weighting_details 'calc w=1/[\s^2^(Fo^2^)+28.5287P] where P=(Fo^2^+2Fc^2^)/3'
_refine_ls_weighting_scheme calc
_refine_ls_wR_factor_gt 0.1535
_refine_ls_wR_factor_ref 0.1650
_reflns_number_gt 6268
_reflns_number_total 9053
_reflns_threshold_expression I>2\s(I)
_cod_data_source_file hb2105.cif
_cod_data_source_block I
_cod_original_sg_symbol_H-M 'P 21/n'
_cod_database_code 2210243
_cod_database_fobs_code 2210243

loop_
_symmetry_equiv_pos_as_xyz
'x, y, z'
'-x+1/2, y+1/2, -z+1/2'
'-x, -y, -z'
'x-1/2, -y-1/2, z-1/2'

loop_
_atom_site_type_symbol
_atom_site_label
_atom_site_fract_x
_atom_site_fract_y
_atom_site_fract_z
_atom_site_U_iso_or_equiv
_atom_site_adp_type
_atom_site_calc_flag
_atom_site_refinement_flags
_atom_site_occupancy
_atom_site_disorder_assembly
_atom_site_disorder_group
Co Co1 0.5000 0.5000 0.5000 0.0231(2) Uani d S 1 . .
Co Co2 0.82238(3) 0.24990(10) 0.49529(3) 0.02300(18) Uani d . 1 . .
N N1 0.4608(2) 0.4797(6) 0.42136(17) 0.0295(11) Uani d . 1 . .
H H11 0.4542 0.5853 0.4063 0.044 Uiso d R 1 . .
H H12 0.4237 0.4242 0.4128 0.044 Uiso d R 1 . .
H H13 0.4864 0.4200 0.4085 0.044 Uiso d R 1 . .
N N2 0.4869(2) 0.7455(6) 0.49574(19) 0.0319(11) Uani d . 1 . .
H H21 0.5178 0.7967 0.4875 0.048 Uiso d R 1 . .
H H22 0.4873 0.7850 0.5281 0.048 Uiso d R 1 . .
H H23 0.4493 0.7694 0.4697 0.048 Uiso d R 1 . .
N N3 0.5820(2) 0.5236(6) 0.49322(18) 0.0296(11) Uani d . 1 . .
H H31 0.5874 0.6333 0.4848 0.044 Uiso d R 1 . .
H H32 0.5839 0.4535 0.4666 0.044 Uiso d R 1 . .
H H33 0.6125 0.4950 0.5250 0.044 Uiso d R 1 . .
N N4 0.8847(2) 0.4182(6) 0.49490(18) 0.0287(11) Uani d . 1 . .
H H41 0.8694 0.4826 0.4645 0.043 Uiso d R 1 . .
H H42 0.9200 0.3640 0.4956 0.043 Uiso d R 1 . .
H H43 0.8937 0.4864 0.5244 0.043 Uiso d R 1 . .
N N5 0.7596(2) 0.0797(6) 0.49515(19) 0.0304(11) Uani d . 1 . .
H H51 0.7389 0.0434 0.4608 0.046 Uiso d R 1 . .
H H52 0.7321 0.1272 0.5085 0.046 Uiso d R 1 . .
H H53 0.7789 -0.0103 0.5161 0.046 Uiso d R 1 . .
N N6 0.8804(2) 0.0602(6) 0.49977(19) 0.0309(11) Uani d . 1 . .
H H61 0.9186 0.1026 0.5036 0.046 Uiso d R 1 . .
H H62 0.8656 -0.0031 0.4691 0.046 Uiso d R 1 . .
H H63 0.8837 -0.0063 0.5287 0.046 Uiso d R 1 . .
N N7 0.8513(2) 0.2562(6) 0.57460(17) 0.0270(10) Uani d . 1 . .
H H71 0.8879 0.3145 0.5878 0.040 Uiso d R 1 . .
H H72 0.8572 0.1480 0.5878 0.040 Uiso d R 1 . .
H H73 0.8221 0.3090 0.5849 0.040 Uiso d R 1 . .
N N8 0.7890(2) 0.2428(6) 0.41604(18) 0.0303(11) Uani d . 1 . .
H H81 0.8100 0.3185 0.4030 0.046 Uiso d R 1 . .
H H82 0.7478 0.2704 0.4037 0.046 Uiso d R 1 . .
H H83 0.7937 0.1361 0.4047 0.046 Uiso d R 1 . .
N N9 0.7653(2) 0.4408(6) 0.49162(18) 0.0279(11) Uani d . 1 . .
H H91 0.7281 0.3992 0.4912 0.042 Uiso d R 1 . .
H H92 0.7590 0.5020 0.4610 0.042 Uiso d R 1 . .
H H93 0.7823 0.5092 0.5209 0.042 Uiso d R 1 . .
S S1 0.68924(7) 0.19181(19) 0.59717(6) 0.0281(3) Uani d . 1 . .
O O11 0.62978(19) 0.2316(7) 0.60129(17) 0.0453(12) Uani d . 1 . .
O O12 0.6904(2) 0.0225(6) 0.57482(17) 0.0442(11) Uani d . 1 . .
O O13 0.7084(2) 0.3182(6) 0.56673(17) 0.0419(11) Uani d . 1 . .
O O1 0.8755(3) 0.1715(8) 0.8165(2) 0.093(2) Uani d . 1 . .
H H1 0.8625 0.1975 0.8413 0.140 Uiso d R 1 . .
C C11 0.7445(3) 0.1910(7) 0.6633(2) 0.0277(13) Uani d . 1 . .
C C12 0.7356(3) 0.2882(8) 0.7029(2) 0.0416(17) Uani d . 1 . .
H H12A 0.6993 0.3569 0.6947 0.050 Uiso calc R 1 . .
C C13 0.7794(4) 0.2858(10) 0.7544(3) 0.063(2) Uani d . 1 . .
H H13A 0.7738 0.3544 0.7818 0.075 Uiso calc R 1 . .
C C14 0.8311(4) 0.1838(10) 0.7662(2) 0.054(2) Uani d . 1 . .
C C15 0.8413(3) 0.0885(8) 0.7269(2) 0.0362(15) Uani d . 1 . .
H H15A 0.8783 0.0227 0.7351 0.043 Uiso calc R 1 . .
C C16 0.7974(3) 0.0892(8) 0.6754(2) 0.0307(13) Uani d . 1 . .
H H16A 0.8032 0.0205 0.6481 0.037 Uiso calc R 1 . .
S S2 0.60631(7) 0.2219(2) 0.38147(6) 0.0305(3) Uani d . 1 . .
O O21 0.5582(2) 0.2586(6) 0.40289(17) 0.0455(11) Uani d . 1 . .
O O22 0.65748(19) 0.3476(6) 0.39856(16) 0.0385(11) Uani d . 1 . .
O O23 0.6308(2) 0.0500(6) 0.39430(17) 0.0451(12) Uani d . 1 . .
O O2 0.4862(2) 0.2970(6) 0.14565(16) 0.0470(12) Uani d . 1 . .
H H2 0.5044 0.3594 0.1302 0.071 Uiso d R 1 . .
C C21 0.5722(3) 0.2440(8) 0.3105(2) 0.0300(13) Uani d . 1 . .
C C22 0.6061(3) 0.3079(9) 0.2812(2) 0.0366(15) Uani d . 1 . .
H H22A 0.6484 0.3401 0.2991 0.044 Uiso calc R 1 . .
C C23 0.5784(3) 0.3252(10) 0.2259(3) 0.0447(17) Uani d . 1 . .
H H23A 0.6017 0.3686 0.2056 0.054 Uiso calc R 1 . .
C C24 0.5166(3) 0.2789(8) 0.2001(2) 0.0332(14) Uani d . 1 . .
C C25 0.4829(3) 0.2104(9) 0.2292(2) 0.0403(16) Uani d . 1 . .
H H25A 0.4409 0.1746 0.2113 0.048 Uiso calc R 1 . .
C C26 0.5108(3) 0.1949(9) 0.2844(3) 0.0405(16) Uani d . 1 . .
H H26A 0.4877 0.1501 0.3047 0.049 Uiso calc R 1 . .
S S3 0.77903(8) 0.7509(2) 0.38454(6) 0.0354(4) Uani d . 1 . .
O O31 0.8164(3) 0.5970(6) 0.39502(18) 0.0603(15) Uani d . 1 . .
O O32 0.7410(3) 0.7648(8) 0.41727(18) 0.0682(16) Uani d . 1 . .
O O33 0.8197(2) 0.8984(6) 0.38967(17) 0.0496(13) Uani d . 1 . .
O O3 0.6232(2) 0.7417(7) 0.15322(17) 0.0528(13) Uani d . 1 . .
H H3 0.6092 0.6475 0.1391 0.079 Uiso d R 1 . .
C C31 0.7295(3) 0.7420(8) 0.3160(2) 0.0303(13) Uani d . 1 . .
C C32 0.7447(3) 0.6385(8) 0.2809(2) 0.0384(15) Uani d . 1 . .
H H32A 0.7803 0.5665 0.2940 0.046 Uiso calc R 1 . .
C C33 0.7087(3) 0.6391(9) 0.2268(3) 0.0440(17) Uani d . 1 . .
H H33A 0.7196 0.5685 0.2025 0.053 Uiso calc R 1 . .
C C34 0.6569(3) 0.7418(9) 0.2078(2) 0.0358(14) Uani d . 1 . .
C C35 0.6406(3) 0.8450(8) 0.2429(2) 0.0367(15) Uani d . 1 . .
H H35A 0.6046 0.9152 0.2298 0.044 Uiso calc R 1 . .
C C36 0.6772(3) 0.8453(8) 0.2972(2) 0.0361(15) Uani d . 1 . .
H H36A 0.6666 0.9161 0.3216 0.043 Uiso calc R 1 . .
S S4 0.86651(7) 0.70793(19) 0.61147(6) 0.0300(3) Uani d . 1 . .
O O41 0.9100(2) 0.6124(6) 0.59365(16) 0.0415(11) Uani d . 1 . .
O O42 0.8585(2) 0.8823(5) 0.59068(16) 0.0446(12) Uani d . 1 . .
O O43 0.80818(19) 0.6178(6) 0.59952(16) 0.0400(11) Uani d . 1 . .
O O4 0.9902(2) 0.7185(6) 0.84860(15) 0.0426(11) Uani d . 1 . .
H H4 1.0276 0.7506 0.8608 0.064 Uiso d R 1 . .
C C41 0.9022(3) 0.7196(7) 0.6827(2) 0.0276(12) Uani d . 1 . .
C C42 0.8734(3) 0.6512(8) 0.7152(2) 0.0340(14) Uani d . 1 . .
H H42A 0.8330 0.6020 0.6997 0.041 Uiso calc R 1 . .
C C43 0.9035(3) 0.6545(9) 0.7705(2) 0.0384(16) Uani d . 1 . .
H H43A 0.8833 0.6082 0.7929 0.046 Uiso calc R 1 . .
C C44 0.9617(3) 0.7231(8) 0.7936(2) 0.0327(14) Uani d . 1 . .
C C45 0.9912(3) 0.7943(8) 0.7609(2) 0.0340(14) Uani d . 1 . .
H H45A 1.0315 0.8437 0.7765 0.041 Uiso calc R 1 . .
C C46 0.9606(3) 0.7915(7) 0.7055(2) 0.0319(14) Uani d . 1 . .
H H46A 0.9801 0.8398 0.6828 0.038 Uiso calc R 1 . .
O O1W 0.4065(2) 0.0930(6) 0.51979(17) 0.0469(12) Uani d . 1 . .
H H1W 0.4009 0.0459 0.5461 0.070 Uiso d R 1 . .
H H2W 0.3784 0.0611 0.4911 0.070 Uiso d R 1 . .
O O2W 0.3930(2) 0.3208(6) 0.61300(18) 0.0442(11) Uani d . 1 . .
H H3W 0.3677 0.2399 0.6083 0.066 Uiso d R 1 . .
H H4W 0.3741 0.4134 0.6111 0.066 Uiso d R 1 . .
O O3W 0.3201(2) 0.3182(6) 0.39805(18) 0.0469(12) Uani d . 1 . .
H H5W 0.3229 0.4069 0.4164 0.070 Uiso d R 1 . .
H H6W 0.2847 0.2744 0.3911 0.070 Uiso d R 1 . .
O O4W 0.4405(2) 0.0766(6) 0.3994(2) 0.0524(13) Uani d . 1 . .
H H7W 0.4710 0.0295 0.3948 0.079 Uiso d R 1 . .
H H8W 0.4122 0.0038 0.3948 0.079 Uiso d R 1 . .
O O5W 0.9642(3) 0.4596(9) 0.3898(2) 0.081(2) Uani d . 1 . .
H H9W 0.9491 0.3610 0.3839 0.121 Uiso d R 1 A .
H H10W 1.0024 0.4539 0.3950 0.121 Uiso d R 1 . .
Cl Cl1 0.9852(2) 0.7433(7) 0.49309(19) 0.0448(10) Uani d P 0.50 A 1
O O6W 0.9585(5) 1.0010(14) 0.4028(4) 0.054(3) Uani d P 0.50 A 1
H H11W 0.9534 0.9035 0.4136 0.081 Uiso d PR 0.50 A 1
H H12W 0.9694 1.0686 0.4291 0.081 Uiso d PR 0.50 A 1
O O7W 0.9358(6) 0.841(5) 0.4052(5) 0.233(18) Uani d P 0.50 B 2
H H13W 0.8975 0.8449 0.4000 0.349 Uiso d PR 0.50 B 2
H H14W 0.9534 0.9273 0.4231 0.349 Uiso d PR 0.50 B 2
O O8W 1.0064(6) 0.781(2) 0.5137(6) 0.072(5) Uani d P 0.50 C 2
H H15W 0.9815 0.7571 0.4825 0.107 Uiso d PR 0.50 C 2
H H16W 0.9964 0.7267 0.5365 0.107 Uiso d PR 0.50 C 2

loop_
_atom_site_aniso_label
_atom_site_aniso_U_11
_atom_site_aniso_U_22
_atom_site_aniso_U_33
_atom_site_aniso_U_12
_atom_site_aniso_U_13
_atom_site_aniso_U_23
Co1 0.0214(5) 0.0256(6) 0.0207(5) 0.0028(5) 0.0056(4) -0.0009(4)
Co2 0.0217(4) 0.0267(4) 0.0199(3) 0.0006(3) 0.0066(3) -0.0005(3)
N1 0.032(3) 0.031(3) 0.024(2) 0.001(2) 0.008(2) 0.000(2)
N2 0.029(3) 0.033(3) 0.033(3) 0.003(2) 0.010(2) 0.002(2)
N3 0.027(3) 0.033(3) 0.027(2) 0.001(2) 0.007(2) 0.001(2)
N4 0.031(3) 0.029(3) 0.026(2) 0.000(2) 0.010(2) -0.001(2)
N5 0.026(3) 0.034(3) 0.031(3) 0.002(2) 0.009(2) 0.001(2)
N6 0.033(3) 0.031(3) 0.029(3) -0.002(2) 0.011(2) -0.003(2)
N7 0.031(3) 0.025(2) 0.025(2) 0.005(2) 0.011(2) -0.006(2)
N8 0.031(3) 0.031(3) 0.028(2) 0.004(2) 0.010(2) -0.001(2)
N9 0.025(3) 0.028(3) 0.024(2) -0.004(2) 0.001(2) 0.001(2)
S1 0.0239(7) 0.0316(8) 0.0281(7) 0.0018(6) 0.0086(6) 0.0033(6)
O11 0.025(2) 0.069(3) 0.041(2) 0.011(2) 0.0121(19) 0.004(2)
O12 0.049(3) 0.036(3) 0.035(2) 0.002(2) 0.000(2) -0.005(2)
O13 0.045(3) 0.048(3) 0.034(2) -0.005(2) 0.015(2) 0.010(2)
O1 0.127(6) 0.084(4) 0.029(3) 0.057(4) -0.020(3) -0.014(3)
C11 0.032(3) 0.031(3) 0.022(3) 0.001(3) 0.012(2) 0.005(2)
C12 0.051(4) 0.042(4) 0.034(3) 0.022(3) 0.018(3) -0.001(3)
C13 0.095(6) 0.060(5) 0.026(3) 0.045(5) 0.013(4) -0.005(3)
C14 0.076(5) 0.049(4) 0.022(3) 0.018(4) -0.002(3) -0.002(3)
C15 0.035(4) 0.036(4) 0.031(3) 0.011(3) 0.004(3) 0.000(3)
C16 0.030(3) 0.034(3) 0.027(3) 0.004(3) 0.009(2) -0.003(3)
S2 0.0278(8) 0.0351(9) 0.0270(7) 0.0052(7) 0.0083(6) -0.0013(6)
O21 0.042(3) 0.061(3) 0.038(2) 0.009(2) 0.019(2) -0.003(2)
O22 0.032(2) 0.042(3) 0.032(2) -0.004(2) 0.0004(18) -0.002(2)
O23 0.068(3) 0.033(2) 0.035(2) 0.014(2) 0.019(2) 0.001(2)
O2 0.040(3) 0.063(3) 0.029(2) -0.012(2) 0.0024(19) 0.003(2)
C21 0.027(3) 0.032(3) 0.029(3) -0.002(3) 0.007(2) -0.002(3)
C22 0.023(3) 0.053(4) 0.033(3) -0.007(3) 0.009(3) -0.002(3)
C23 0.032(4) 0.066(5) 0.034(3) -0.009(3) 0.010(3) 0.006(3)
C24 0.033(3) 0.039(4) 0.026(3) -0.004(3) 0.008(2) 0.003(3)
C25 0.029(3) 0.050(4) 0.033(3) -0.011(3) 0.001(3) -0.002(3)
C26 0.030(3) 0.054(4) 0.037(3) -0.007(3) 0.011(3) 0.008(3)
S3 0.0500(10) 0.0289(8) 0.0245(7) 0.0043(8) 0.0103(7) 0.0021(6)
O31 0.088(4) 0.040(3) 0.035(3) 0.018(3) 0.000(3) 0.003(2)
O32 0.073(4) 0.107(5) 0.030(2) 0.000(4) 0.025(2) 0.007(3)
O33 0.073(4) 0.034(3) 0.031(2) -0.014(2) 0.006(2) -0.001(2)
O3 0.049(3) 0.073(4) 0.030(2) 0.003(3) 0.008(2) -0.003(2)
C31 0.037(3) 0.029(3) 0.025(3) -0.001(3) 0.011(2) 0.004(3)
C32 0.043(4) 0.038(4) 0.031(3) 0.006(3) 0.009(3) -0.001(3)
C33 0.052(4) 0.044(4) 0.031(3) 0.018(3) 0.009(3) -0.003(3)
C34 0.036(3) 0.043(4) 0.028(3) -0.001(3) 0.011(3) -0.004(3)
C35 0.033(3) 0.041(4) 0.040(3) 0.011(3) 0.017(3) 0.009(3)
C36 0.052(4) 0.031(3) 0.033(3) 0.008(3) 0.025(3) -0.001(3)
S4 0.0344(8) 0.0289(8) 0.0235(7) 0.0054(6) 0.0067(6) -0.0017(6)
O41 0.037(3) 0.048(3) 0.034(2) 0.005(2) 0.0067(19) -0.017(2)
O42 0.073(3) 0.029(2) 0.026(2) 0.008(2) 0.010(2) 0.0050(18)
O43 0.031(2) 0.049(3) 0.033(2) -0.005(2) 0.0040(19) -0.008(2)
O4 0.036(2) 0.063(3) 0.025(2) -0.004(2) 0.0064(18) 0.001(2)
C41 0.031(3) 0.025(3) 0.026(3) 0.000(3) 0.008(2) 0.000(2)
C42 0.028(3) 0.040(4) 0.030(3) -0.003(3) 0.005(3) 0.002(3)
C43 0.035(4) 0.055(4) 0.028(3) -0.003(3) 0.013(3) 0.008(3)
C44 0.036(3) 0.037(4) 0.024(3) 0.010(3) 0.009(2) 0.008(3)
C45 0.036(3) 0.032(3) 0.030(3) -0.006(3) 0.006(3) -0.001(3)
C46 0.040(3) 0.028(3) 0.029(3) -0.006(3) 0.014(3) 0.004(2)
O1W 0.050(3) 0.052(3) 0.033(2) -0.015(2) 0.008(2) 0.001(2)
O2W 0.036(3) 0.038(3) 0.051(3) 0.001(2) 0.006(2) 0.002(2)
O3W 0.051(3) 0.046(3) 0.045(3) 0.005(2) 0.018(2) 0.004(2)
O4W 0.047(3) 0.050(3) 0.066(3) -0.004(2) 0.027(3) -0.001(3)
O5W 0.055(4) 0.111(5) 0.079(4) -0.036(4) 0.027(3) -0.034(4)
Cl1 0.033(2) 0.046(2) 0.058(3) 0.003(2) 0.020(2) 0.013(2)
O6W 0.045(6) 0.061(7) 0.047(6) 0.021(5) 0.007(5) -0.006(5)
O7W 0.043(8) 0.62(5) 0.045(8) -0.069(18) 0.022(6) -0.088(18)
O8W 0.038(8) 0.072(11) 0.078(11) -0.001(7) -0.012(6) 0.018(8)

loop_
_atom_type_symbol
_atom_type_description
_atom_type_scat_dispersion_real
_atom_type_scat_dispersion_imag
_atom_type_scat_source
C C 0.0033 0.0016 'International Tables Vol C Tables 4.2.6.8 and 6.1.1.4'
H H 0.0000 0.0000 'International Tables Vol C Tables 4.2.6.8 and 6.1.1.4'
N N 0.0061 0.0033 'International Tables Vol C Tables 4.2.6.8 and 6.1.1.4'
O O 0.0106 0.0060 'International Tables Vol C Tables 4.2.6.8 and 6.1.1.4'
S S 0.1246 0.1234 'International Tables Vol C Tables 4.2.6.8 and 6.1.1.4'
Co Co 0.3494 0.9721 'International Tables Vol C Tables 4.2.6.8 and 6.1.1.4'
Cl Cl 0.1484 0.1585 'International Tables Vol C Tables 4.2.6.8 and 6.1.1.4'

loop_
_geom_angle_atom_site_label_1
_geom_angle_atom_site_label_2
_geom_angle_atom_site_label_3
_geom_angle_site_symmetry_1
_geom_angle_site_symmetry_3
_geom_angle
_geom_angle_publ_flag
N2 Co1 N2 . 3_666 179.9990(10) no
N2 Co1 N1 . 3_666 89.0(2) no
N2 Co1 N1 3_666 3_666 91.0(2) no
N2 Co1 N1 . . 91.0(2) no
N2 Co1 N1 3_666 . 89.0(2) no
N1 Co1 N1 3_666 . 180.0000(10) no
N2 Co1 N3 . 3_666 88.0(2) no
N2 Co1 N3 3_666 3_666 92.0(2) no
N1 Co1 N3 3_666 3_666 89.75(19) no
N1 Co1 N3 . 3_666 90.25(19) no
N2 Co1 N3 . . 92.0(2) no
N2 Co1 N3 3_666 . 88.0(2) no
N1 Co1 N3 3_666 . 90.25(19) no
N1 Co1 N3 . . 89.75(19) no
N3 Co1 N3 3_666 . 180.0(3) no
N4 Co2 N8 . . 90.9(2) no
N4 Co2 N5 . . 179.5(2) no
N8 Co2 N5 . . 88.7(2) no
N4 Co2 N7 . . 91.4(2) no
N8 Co2 N7 . . 177.0(2) no
N5 Co2 N7 . . 89.0(2) no
N4 Co2 N9 . . 87.8(2) no
N8 Co2 N9 . . 88.49(19) no
N5 Co2 N9 . . 92.45(19) no
N7 Co2 N9 . . 89.71(19) no
N4 Co2 N6 . . 91.8(2) no
N8 Co2 N6 . . 92.1(2) no
N5 Co2 N6 . . 88.0(2) no
N7 Co2 N6 . . 89.73(19) no
N9 Co2 N6 . . 179.3(2) no
Co1 N1 H11 . . 109.5 no
Co1 N1 H12 . . 109.5 no
H11 N1 H12 . . 109.5 no
Co1 N1 H13 . . 109.5 no
H11 N1 H13 . . 109.5 no
H12 N1 H13 . . 109.5 no
Co1 N2 H21 . . 109.5 no
Co1 N2 H22 . . 109.5 no
H21 N2 H22 . . 109.5 no
Co1 N2 H23 . . 109.4 no
H21 N2 H23 . . 109.5 no
H22 N2 H23 . . 109.5 no
Co1 N3 H31 . . 109.5 no
Co1 N3 H32 . . 109.4 no
H31 N3 H32 . . 109.5 no
Co1 N3 H33 . . 109.5 no
H31 N3 H33 . . 109.5 no
H32 N3 H33 . . 109.5 no
Co2 N4 H41 . . 109.4 no
Co2 N4 H42 . . 109.5 no
H41 N4 H42 . . 109.5 no
Co2 N4 H43 . . 109.5 no
H41 N4 H43 . . 109.5 no
H42 N4 H43 . . 109.5 no
Co2 N5 H51 . . 109.5 no
Co2 N5 H52 . . 109.5 no
H51 N5 H52 . . 109.5 no
Co2 N5 H53 . . 109.5 no
H51 N5 H53 . . 109.5 no
H52 N5 H53 . . 109.4 no
Co2 N6 H61 . . 109.5 no
Co2 N6 H62 . . 109.4 no
H61 N6 H62 . . 109.5 no
Co2 N6 H63 . . 109.5 no
H61 N6 H63 . . 109.5 no
H62 N6 H63 . . 109.5 no
Co2 N7 H71 . . 109.5 no
Co2 N7 H72 . . 109.5 no
H71 N7 H72 . . 109.5 no
Co2 N7 H73 . . 109.4 no
H71 N7 H73 . . 109.5 no
H72 N7 H73 . . 109.5 no
Co2 N8 H81 . . 109.5 no
Co2 N8 H82 . . 109.5 no
H81 N8 H82 . . 109.5 no
Co2 N8 H83 . . 109.5 no
H81 N8 H83 . . 109.4 no
H82 N8 H83 . . 109.5 no
Co2 N9 H91 . . 109.4 no
Co2 N9 H92 . . 109.5 no
H91 N9 H92 . . 109.5 no
Co2 N9 H93 . . 109.5 no
H91 N9 H93 . . 109.5 no
H92 N9 H93 . . 109.5 no
O11 S1 O13 . . 112.4(3) no
O11 S1 O12 . . 112.6(3) no
O13 S1 O12 . . 110.1(3) no
O11 S1 C11 . . 106.6(3) no
O13 S1 C11 . . 107.8(3) no
O12 S1 C11 . . 106.9(3) no
C14 O1 H1 . . 113.6 no
C12 C11 C16 . . 120.1(5) no
C12 C11 S1 . . 120.7(5) no
C16 C11 S1 . . 119.2(4) no
C11 C12 C13 . . 119.8(6) no
C11 C12 H12A . . 120.1 no
C13 C12 H12A . . 120.1 no
C14 C13 C12 . . 119.7(6) no
C14 C13 H13A . . 120.1 no
C12 C13 H13A . . 120.1 no
O1 C14 C15 . . 115.9(7) no
O1 C14 C13 . . 123.0(6) no
C15 C14 C13 . . 121.1(6) no
C14 C15 C16 . . 119.3(6) no
C14 C15 H15A . . 120.3 no
C16 C15 H15A . . 120.3 no
C15 C16 C11 . . 119.8(5) no
C15 C16 H16A . . 120.1 no
C11 C16 H16A . . 120.1 no
O21 S2 O23 . . 112.3(3) no
O21 S2 O22 . . 112.5(3) no
O23 S2 O22 . . 110.6(3) no
O21 S2 C21 . . 107.1(3) no
O23 S2 C21 . . 109.0(3) no
O22 S2 C21 . . 105.0(3) no
C24 O2 H2 . . 115.1 no
C22 C21 C26 . . 120.0(5) no
C22 C21 S2 . . 120.9(4) no
C26 C21 S2 . . 119.1(5) no
C21 C22 C23 . . 119.9(6) no
C21 C22 H22A . . 120.0 no
C23 C22 H22A . . 120.0 no
C22 C23 C24 . . 119.8(6) no
C22 C23 H23A . . 120.1 no
C24 C23 H23A . . 120.1 no
O2 C24 C23 . . 122.5(5) no
O2 C24 C25 . . 117.1(5) no
C23 C24 C25 . . 120.4(5) no
C26 C25 C24 . . 119.3(6) no
C26 C25 H25A . . 120.3 no
C24 C25 H25A . . 120.3 no
C25 C26 C21 . . 120.5(6) no
C25 C26 H26A . . 119.8 no
C21 C26 H26A . . 119.8 no
O32 S3 O31 . . 113.1(3) no
O32 S3 O33 . . 113.0(3) no
O31 S3 O33 . . 109.1(3) no
O32 S3 C31 . . 108.6(3) no
O31 S3 C31 . . 106.3(3) no
O33 S3 C31 . . 106.2(3) no
C34 O3 H3 . . 116.8 no
C32 C31 C36 . . 120.1(5) no
C32 C31 S3 . . 119.7(5) no
C36 C31 S3 . . 120.0(5) no
C31 C32 C33 . . 120.2(6) no
C31 C32 H32A . . 119.9 no
C33 C32 H32A . . 119.9 no
C34 C33 C32 . . 120.0(6) no
C34 C33 H33A . . 120.0 no
C32 C33 H33A . . 120.0 no
C33 C34 O3 . . 118.0(6) no
C33 C34 C35 . . 120.3(6) no
O3 C34 C35 . . 121.7(6) no
C36 C35 C34 . . 119.6(6) no
C36 C35 H35A . . 120.2 no
C34 C35 H35A . . 120.2 no
C35 C36 C31 . . 119.8(5) no
C35 C36 H36A . . 120.1 no
C31 C36 H36A . . 120.1 no
O43 S4 O41 . . 111.5(3) no
O43 S4 O42 . . 113.3(3) no
O41 S4 O42 . . 111.5(3) no
O43 S4 C41 . . 107.1(3) no
O41 S4 C41 . . 105.5(3) no
O42 S4 C41 . . 107.5(3) no
C44 O4 H4 . . 115.6 no
C42 C41 C46 . . 120.0(5) no
C42 C41 S4 . . 120.6(4) no
C46 C41 S4 . . 119.3(4) no
C41 C42 C43 . . 119.4(6) no
C41 C42 H42A . . 120.3 no
C43 C42 H42A . . 120.3 no
C44 C43 C42 . . 121.3(6) no
C44 C43 H43A . . 119.4 no
C42 C43 H43A . . 119.4 no
C43 C44 O4 . . 118.9(5) no
C43 C44 C45 . . 119.7(5) no
O4 C44 C45 . . 121.4(5) no
C46 C45 C44 . . 118.8(6) no
C46 C45 H45A . . 120.6 no
C44 C45 H45A . . 120.6 no
C41 C46 C45 . . 120.8(5) no
C41 C46 H46A . . 119.6 no
C45 C46 H46A . . 119.6 no
H1W O1W H2W . . 109.0 no
H3W O2W H4W . . 109.3 no
H5W O3W H6W . . 109.2 no
H7W O4W H8W . . 108.7 no
H9W O5W H10W . . 108.5 no
H11W O6W H12W . . 109.3 no
H13W O7W H14W . . 109.3 no
H15W O8W H16W . . 109.3 no

loop_
_geom_bond_atom_site_label_1
_geom_bond_atom_site_label_2
_geom_bond_site_symmetry_2
_geom_bond_distance
_geom_bond_publ_flag
Co1 N2 . 1.949(5) y
Co1 N2 3_666 1.949(5) no
Co1 N1 3_666 1.960(4) no
Co1 N1 . 1.960(4) y
Co1 N3 3_666 1.965(4) no
Co1 N3 . 1.965(4) y
Co2 N4 . 1.952(5) y
Co2 N8 . 1.964(4) y
Co2 N5 . 1.965(5) y
Co2 N7 . 1.968(4) y
Co2 N9 . 1.972(5) y
Co2 N6 . 1.974(5) y
N1 H11 . 0.910 no
N1 H12 . 0.910 no
N1 H13 . 0.910 no
N2 H21 . 0.910 no
N2 H22 . 0.910 no
N2 H23 . 0.910 no
N3 H31 . 0.910 no
N3 H32 . 0.910 no
N3 H33 . 0.910 no
N4 H41 . 0.910 no
N4 H42 . 0.910 no
N4 H43 . 0.910 no
N5 H51 . 0.910 no
N5 H52 . 0.910 no
N5 H53 . 0.910 no
N6 H61 . 0.910 no
N6 H62 . 0.910 no
N6 H63 . 0.910 no
N7 H71 . 0.910 no
N7 H72 . 0.910 no
N7 H73 . 0.910 no
N8 H81 . 0.910 no
N8 H82 . 0.910 no
N8 H83 . 0.910 no
N9 H91 . 0.910 no
N9 H92 . 0.910 no
N9 H93 . 0.910 no
S1 O11 . 1.444(4) no
S1 O13 . 1.446(4) no
S1 O12 . 1.461(5) no
S1 C11 . 1.756(6) no
O1 C14 . 1.361(8) no
O1 H1 . 0.840 no
C11 C12 . 1.374(8) no
C11 C16 . 1.394(8) no
C12 C13 . 1.376(9) no
C12 H12A . 0.950 no
C13 C14 . 1.374(10) no
C13 H13A . 0.950 no
C14 C15 . 1.373(9) no
C15 C16 . 1.375(8) no
C15 H15A . 0.950 no
C16 H16A . 0.950 no
S2 O21 . 1.443(4) no
S2 O23 . 1.455(4) no
S2 O22 . 1.476(4) no
S2 C21 . 1.770(6) no
O2 C24 . 1.368(7) no
O2 H2 . 0.840 no
C21 C22 . 1.379(8) no
C21 C26 . 1.383(8) no
C22 C23 . 1.381(8) no
C22 H22A . 0.950 no
C23 C24 . 1.383(8) no
C23 H23A . 0.950 no
C24 C25 . 1.386(8) no
C25 C26 . 1.377(8) no
C25 H25A . 0.950 no
C26 H26A . 0.950 no
S3 O32 . 1.443(5) no
S3 O31 . 1.451(5) no
S3 O33 . 1.464(5) no
S3 C31 . 1.765(6) no
O3 C34 . 1.376(7) no
O3 H3 . 0.840 no
C31 C32 . 1.376(8) no
C31 C36 . 1.384(8) no
C32 C33 . 1.376(8) no
C32 H32A . 0.950 no
C33 C34 . 1.374(9) no
C33 H33A . 0.950 no
C34 C35 . 1.386(8) no
C35 C36 . 1.383(8) no
C35 H35A . 0.950 no
C36 H36A . 0.950 no
S4 O43 . 1.446(4) no
S4 O41 . 1.460(4) no
S4 O42 . 1.464(4) no
S4 C41 . 1.773(6) no
O4 C44 . 1.370(6) no
O4 H4 . 0.840 no
C41 C42 . 1.372(8) no
C41 C46 . 1.379(8) no
C42 C43 . 1.380(8) no
C42 H42A . 0.950 no
C43 C44 . 1.365(8) no
C43 H43A . 0.950 no
C44 C45 . 1.396(8) no
C45 C46 . 1.385(8) no
C45 H45A . 0.950 no
C46 H46A . 0.950 no
O1W H1W . 0.840 no
O1W H2W . 0.840 no
O2W H3W . 0.840 no
O2W H4W . 0.840 no
O3W H5W . 0.840 no
O3W H6W . 0.840 no
O4W H7W . 0.840 no
O4W H8W . 0.840 no
O5W H9W . 0.840 no
O5W H10W . 0.840 no
O6W H11W . 0.840 no
O6W H12W . 0.840 no
O7W H13W . 0.840 no
O7W H14W . 0.840 no
O8W H15W . 0.840 no
O8W H16W . 0.840 no
CL1 O5W . 3.431(8) no
Cl1 O6W . 3.028(12) no

loop_
_geom_hbond_atom_site_label_D
_geom_hbond_atom_site_label_H
_geom_hbond_atom_site_label_A
_geom_hbond_site_symmetry_A
_geom_hbond_distance_DH
_geom_hbond_distance_HA
_geom_hbond_distance_DA
_geom_hbond_angle_DHA
_geom_hbond_publ_flag
N1 H11 O11 3_666 0.91 2.36 2.989(7) 127 yes
N1 H13 O21 . 0.91 2.13 3.010(6) 163 yes
N2 H23 O11 3_666 0.91 2.09 2.978(6) 164 yes
N2 H22 O21 3_666 0.91 2.44 3.217(6) 143 yes
N3 H33 O13 . 0.91 2.50 3.279(6) 144 yes
N3 H32 O21 . 0.91 2.20 3.074(7) 161 yes
N4 H41 O31 . 0.91 2.02 2.910(6) 166 yes
N4 H42 O8W 3_766 0.91 2.13 3.031(17) 171 yes
N4 H43 O41 . 0.91 2.00 2.906(6) 173 yes
N4 H42 Cl1 3_766 0.91 2.25 3.155(7) 172 yes
N5 H52 O12 . 0.91 2.43 3.108(7) 131 yes
N5 H52 O13 . 0.91 2.36 3.184(7) 151 yes
N5 H51 O23 . 0.91 2.47 3.204(7) 138 yes
N5 H51 O32 1_545 0.91 2.48 3.154(8) 131 yes
N5 H53 O42 1_545 0.91 2.32 3.136(6) 150 yes
N6 H62 O33 1_545 0.91 2.13 3.028(6) 167 yes
N6 H63 O42 1_545 0.91 2.12 2.987(6) 158 yes
N6 H61 Cl1 3_766 0.91 2.49 3.396(7) 172 yes
N6 H61 O8W 3_766 0.91 2.14 3.021(16) 162 yes
N7 H73 O13 . 0.91 2.48 3.251(6) 143 yes
N7 H71 O41 . 0.91 2.39 3.068(7) 132 yes
N7 H72 O42 1_545 0.91 2.09 2.964(6) 161 yes
N7 H73 O43 . 0.91 2.50 3.157(6) 130 yes
N8 H82 O22 . 0.91 2.12 3.002(6) 164 yes
N8 H81 O31 . 0.91 2.21 2.951(7) 138 yes
N8 H83 O33 1_545 0.91 2.04 2.944(7) 170 yes
N9 H91 O13 . 0.91 2.30 2.917(6) 125 yes
N9 H91 O22 . 0.91 2.44 2.891(6) 111 yes
N9 H92 O32 . 0.91 2.33 3.146(7) 149 yes
N9 H93 O43 . 0.91 2.13 3.014(6) 163 yes
O1 H1 O3W 4_666 0.84 2.07 2.883(8) 162 no
O2 H2 O6W 2_645 0.84 1.81 2.650(11) 178 no
O3 H3 O6W 2_645 0.84 1.93 2.700(11) 152 no
O4 H4 O2W 2_656 0.84 1.79 2.628(6) 179 no
O1W H2W O12 3_656 0.84 2.00 2.838(6) 177 no
O1W H1W O23 3_656 0.84 2.11 2.937(6) 169 no
O2W H4W O22 3_666 0.84 2.00 2.823(6) 168 no
O2W H3W O23 3_656 0.84 2.28 2.958(6) 138 no
O3W H6W O43 3_666 0.84 2.39 3.015(6) 132 no
O3W H5W O13 3_666 0.84 2.37 3.148(7) 155 no
O4W H8W O11 3_656 0.84 2.11 2.906(7) 159 no
O4W H7W O4 4_565 0.84 2.43 3.102(7) 138 no
O5W H9W O3 2_645 0.84 1.85 2.571(7) 143 no
O5W H10W O41 3_766 0.84 1.99 2.819(7) 168 no
O6W H11W Cl1 . 0.84 2.34 3.028(12) 140 no
O6W H12W Cl1 3_776 0.84 2.45 3.283(12) 173 no
O7W H13W O33 . 0.84 1.76 2.586(16) 168 no
O7W H14W O8W 3_776 0.84 2.79 3.62(3) 170 no
O8W H15W O7W . 0.84 2.05 2.79(2) 147 no
O8W H16W O5W 3_766 0.84 2.35 3.059(17) 143 no

loop_
_geom_torsion_atom_site_label_1
_geom_torsion_atom_site_label_2
_geom_torsion_atom_site_label_3
_geom_torsion_atom_site_label_4
_geom_torsion
_geom_torsion_publ_flag
O11 S1 C11 C12 -27.4(6) no
O13 S1 C11 C12 93.5(6) no
O12 S1 C11 C12 -148.1(5) no
O11 S1 C11 C16 152.0(5) no
O13 S1 C11 C16 -87.0(5) no
O12 S1 C11 C16 31.4(6) no
C16 C11 C12 C13 0.5(10) no
S1 C11 C12 C13 180.0(6) no
C11 C12 C13 C14 -1.2(12) no
C12 C13 C14 O1 -178.2(8) no
C12 C13 C14 C15 2.5(13) no
O1 C14 C15 C16 177.6(7) no
C13 C14 C15 C16 -3.1(12) no
C14 C15 C16 C11 2.3(10) no
C12 C11 C16 C15 -1.1(9) no
S1 C11 C16 C15 179.4(5) no
O21 S2 C21 C22 144.5(5) no
O23 S2 C21 C22 -93.8(6) no
O22 S2 C21 C22 24.7(6) no
O21 S2 C21 C26 -36.0(6) no
O23 S2 C21 C26 85.7(6) no
O22 S2 C21 C26 -155.8(5) no
C26 C21 C22 C23 0.9(10) no
S2 C21 C22 C23 -179.6(5) no
C21 C22 C23 C24 0.3(11) no
C22 C23 C24 O2 178.3(6) no
C22 C23 C24 C25 -2.0(11) no
O2 C24 C25 C26 -177.9(6) no
C23 C24 C25 C26 2.5(10) no
C24 C25 C26 C21 -1.2(11) no
C22 C21 C26 C25 -0.5(10) no
S2 C21 C26 C25 180.0(5) no
O32 S3 C31 C32 -142.6(5) no
O31 S3 C31 C32 -20.6(6) no
O33 S3 C31 C32 95.6(6) no
O32 S3 C31 C36 40.7(6) no
O31 S3 C31 C36 162.8(5) no
O33 S3 C31 C36 -81.1(6) no
C36 C31 C32 C33 0.9(10) no
S3 C31 C32 C33 -175.7(5) no
C31 C32 C33 C34 -0.7(11) no
C32 C33 C34 O3 178.3(6) no
C32 C33 C34 C35 -0.1(11) no
C33 C34 C35 C36 0.6(10) no
O3 C34 C35 C36 -177.7(6) no
C34 C35 C36 C31 -0.3(10) no
C32 C31 C36 C35 -0.4(10) no
S3 C31 C36 C35 176.2(5) no
O43 S4 C41 C42 -0.7(6) no
O41 S4 C41 C42 -119.6(5) no
O42 S4 C41 C42 121.3(5) no
O43 S4 C41 C46 176.4(5) no
O41 S4 C41 C46 57.6(5) no
O42 S4 C41 C46 -61.5(5) no
C46 C41 C42 C43 -0.3(9) no
S4 C41 C42 C43 176.8(5) no
C41 C42 C43 C44 -0.6(10) no
C42 C43 C44 O4 -178.1(6) no
C42 C43 C44 C45 1.2(10) no
C43 C44 C45 C46 -0.8(9) no
O4 C44 C45 C46 178.5(6) no
C42 C41 C46 C45 0.7(9) no
S4 C41 C46 C45 -176.5(5) no
C44 C45 C46 C41 -0.1(9) no
